data_7034932
loop_
_publ_author_name
'Hoque, Md Najbul'
'Gogoi, Abhijit'
'Das, Gopal'

_publ_section_title
;
 Anion complexation with cyanobenzoyl substituted first and second
 generation tripodal amide receptors: crystal structure and solution
 studies.
;
_journal_issue 34
_journal_name_full 'Dalton transactions (Cambridge, England : 2003)'
_journal_page_first 15220
_journal_page_last 15231
_journal_paper_doi 10.1039/c5dt00369e
_journal_volume 44
_journal_year 2015
_chemical_formula_moiety 'C48 H40 N7 O6, N O3, H2O'
_chemical_formula_sum 'C48 H42 N8 O10'
_chemical_formula_weight 890.88
_chemical_name_systematic
; 
 ? 
;
_space_group_IT_number 15
_symmetry_cell_setting monoclinic
_symmetry_space_group_name_Hall '-I 2yc'
_symmetry_space_group_name_H-M 'I 1 2/c 1'
_atom_sites_solution_hydrogens geom
_atom_sites_solution_primary direct
_atom_sites_solution_secondary difmap
_audit_creation_method SHELXL-97
_audit_update_record
;
2015-04-10 deposited with the CCDC.
2015-04-23 downloaded from the CCDC.
;
_cell_angle_alpha 90.00
_cell_angle_beta 102.197(3)
_cell_angle_gamma 90.00
_cell_formula_units_Z 8
_cell_length_a 16.7671(5)
_cell_length_b 18.6175(5)
_cell_length_c 28.0023(10)
_cell_measurement_reflns_used 6315
_cell_measurement_temperature 298(2)
_cell_measurement_theta_max 30.45
_cell_measurement_theta_min 2.75
_cell_volume 8543.9(5)
_computing_cell_refinement 'Bruker SMART'
_computing_data_collection 'Bruker SMART'
_computing_data_reduction 'Bruker SAINT'
_computing_molecular_graphics 'Bruker SHELXTL'
_computing_publication_material 'Bruker SHELXTL'
_computing_structure_refinement 'Bruker SHELXTL'
_computing_structure_solution 'Bruker SHELXTL'
_diffrn_ambient_temperature 298(2)
_diffrn_measured_fraction_theta_full 0.990
_diffrn_measured_fraction_theta_max 0.990
_diffrn_measurement_device_type 'CCD area detector'
_diffrn_measurement_method 'phi and omega scans'
_diffrn_radiation_monochromator graphite
_diffrn_radiation_source 'fine-focus sealed tube'
_diffrn_radiation_type MoK\a
_diffrn_radiation_wavelength 0.71073
_diffrn_reflns_av_R_equivalents 0.0210
_diffrn_reflns_av_unetI/netI 0.0322
_diffrn_reflns_limit_h_max 20
_diffrn_reflns_limit_h_min -22
_diffrn_reflns_limit_k_max 12
_diffrn_reflns_limit_k_min -24
_diffrn_reflns_limit_l_max 35
_diffrn_reflns_limit_l_min -20
_diffrn_reflns_number 18465
_diffrn_reflns_theta_full 28.67
_diffrn_reflns_theta_max 28.67
_diffrn_reflns_theta_min 2.95
_exptl_absorpt_coefficient_mu 0.099
_exptl_absorpt_correction_T_max 0.991
_exptl_absorpt_correction_T_min 0.986
_exptl_absorpt_correction_type multi-scan
_exptl_absorpt_process_details sadabs
_exptl_crystal_colour red
_exptl_crystal_density_diffrn 1.382
_exptl_crystal_density_method 'not measured'
_exptl_crystal_description needle
_exptl_crystal_F_000 3712.0
_exptl_crystal_size_max 0.28
_exptl_crystal_size_mid 0.12
_exptl_crystal_size_min 0.09
_refine_diff_density_max 0.414
_refine_diff_density_min -0.381
_refine_diff_density_rms 0.053
_refine_ls_extinction_method none
_refine_ls_goodness_of_fit_ref 1.094
_refine_ls_hydrogen_treatment mixed
_refine_ls_matrix_type full
_refine_ls_number_parameters 596
_refine_ls_number_reflns 9711
_refine_ls_number_restraints 0
_refine_ls_restrained_S_all 1.094
_refine_ls_R_factor_all 0.1103
_refine_ls_R_factor_gt 0.0711
_refine_ls_shift/su_max 0.004
_refine_ls_shift/su_mean 0.002
_refine_ls_structure_factor_coef Fsqd
_refine_ls_weighting_details 'calc w=1/[\s^2^(Fo^2^)+(0.2000P)^2^+0.0000P] where P=(Fo^2^+2Fc^2^)/3'
_refine_ls_weighting_scheme calc
_refine_ls_wR_factor_gt 0.2733
_refine_ls_wR_factor_ref 0.3150
_reflns_number_gt 5935
_reflns_number_total 10907
_reflns_threshold_expression >2sigma(I)
_cod_data_source_file c5dt00369e2.cif
_cod_data_source_block 2LH-NO3-H20
_cod_depositor_comments 'Adding full bibliography for 7034925--7034934.cif.'
_cod_original_sg_symbol_H-M 'I 2/c'
_cod_database_code 7034932

loop_
_symmetry_equiv_pos_as_xyz
'x, y, z'
'-x, y, -z+1/2'
'x+1/2, y+1/2, z+1/2'
'-x+1/2, y+1/2, -z+1'
'-x, -y, -z'
'x, -y, z-1/2'
'-x+1/2, -y+1/2, -z+1/2'
'x+1/2, -y+1/2, z'

loop_
_atom_site_label
_atom_site_type_symbol
_atom_site_fract_x
_atom_site_fract_y
_atom_site_fract_z
_atom_site_U_iso_or_equiv
_atom_site_adp_type
_atom_site_occupancy
_atom_site_symmetry_multiplicity
_atom_site_calc_flag
_atom_site_refinement_flags
O1 O 0.38771(13) 0.76726(11) 0.64871(8) 0.0620(6) Uani 1 1 d .
O8 O 0.56064(15) 0.36460(12) 0.60501(9) 0.0740(7) Uani 1 1 d .
O5 O 0.30172(15) 1.35172(13) 0.47276(9) 0.0762(7) Uani 1 1 d .
O2 O 0.43667(14) 1.02820(11) 0.53768(9) 0.0675(6) Uani 1 1 d .
O11 O 0.56820(15) 0.80703(12) 0.61660(9) 0.0710(6) Uani 1 1 d .
O7 O 0.66239(15) 0.42954(14) 0.63970(9) 0.0792(7) Uani 1 1 d .
O3 O 0.82045(17) 0.60196(14) 0.74863(12) 0.1008(10) Uani 1 1 d .
N8 N 0.58898(17) 0.41372(14) 0.63410(10) 0.0613(7) Uani 1 1 d .
N3 N 0.41820(15) 1.32735(13) 0.52831(9) 0.0551(6) Uani 1 1 d .
H3N H 0.4590 1.3475 0.5473 0.066 Uiso 1 1 calc R
N1 N 0.42595(15) 0.88406(13) 0.58613(10) 0.0592(7) Uani 1 1 d .
H1N H 0.4379 0.8367 0.5836 0.071 Uiso 1 1 calc R
O4 O 0.21544(18) 0.45111(16) 0.60299(12) 0.1009(10) Uani 1 1 d .
N4 N 0.70039(16) 0.55585(14) 0.70802(10) 0.0622(7) Uani 1 1 d .
H4N H 0.6717 0.5174 0.7019 0.075 Uiso 1 1 calc R
N2 N 0.33594(17) 0.47238(14) 0.65613(10) 0.0622(7) Uani 1 1 d .
H2N H 0.3741 0.4509 0.6765 0.075 Uiso 1 1 calc R
O6 O 0.54466(18) 0.44728(15) 0.65699(10) 0.0840(8) Uani 1 1 d .
O9 O 0.5000 0.5742(3) 0.2500 0.147(2) Uani 1 2 d S
C42 C 0.37798(17) 1.45095(16) 0.50985(10) 0.0514(7) Uani 1 1 d .
C38 C 0.41817(18) 1.25083(15) 0.52855(10) 0.0510(7) Uani 1 1 d .
N6 N 0.4047(2) 1.73694(17) 0.53405(13) 0.0821(9) Uani 1 1 d .
C6 C 0.66559(17) 0.62125(16) 0.68703(11) 0.0543(7) Uani 1 1 d .
C35 C 0.42581(19) 1.10128(16) 0.53365(12) 0.0563(7) Uani 1 1 d .
C10 C 0.8041(2) 0.47613(17) 0.75185(11) 0.0578(8) Uani 1 1 d .
C19 C 0.36709(19) 0.69586(16) 0.65101(11) 0.0549(7) Uani 1 1 d .
C45 C 0.39366(19) 1.59946(17) 0.52103(11) 0.0556(7) Uani 1 1 d .
C3 C 0.60019(19) 0.74704(17) 0.64275(13) 0.0594(8) Uani 1 1 d .
C41 C 0.36221(19) 1.37246(17) 0.50197(11) 0.0543(7) Uani 1 1 d .
C37 C 0.48753(19) 1.21656(17) 0.55369(12) 0.0592(8) Uani 1 1 d .
H37 H 0.5320 1.2439 0.5690 0.071 Uiso 1 1 calc R
C43 C 0.42092(19) 1.48053(17) 0.55346(11) 0.0571(7) Uani 1 1 d .
H43 H 0.4444 1.4504 0.5791 0.069 Uiso 1 1 calc R
C21 C 0.4137(2) 0.57945(17) 0.68121(11) 0.0592(8) Uani 1 1 d .
H21 H 0.4537 0.5506 0.7000 0.071 Uiso 1 1 calc R
C34 C 0.3650(2) 0.98467(17) 0.52797(13) 0.0631(8) Uani 1 1 d .
H34B H 0.3354 0.9924 0.4947 0.076 Uiso 1 1 calc R
H34A H 0.3297 0.9977 0.5499 0.076 Uiso 1 1 calc R
C20 C 0.42642(19) 0.65189(17) 0.67906(11) 0.0572(7) Uani 1 1 d .
H20 H 0.4748 0.6719 0.6964 0.069 Uiso 1 1 calc R
C5 C 0.6704(2) 0.68448(17) 0.71357(12) 0.0609(8) Uani 1 1 d .
H5 H 0.6951 0.6844 0.7466 0.073 Uiso 1 1 calc R
C7 C 0.62629(18) 0.62149(17) 0.63830(12) 0.0598(8) Uani 1 1 d .
H7 H 0.6218 0.5790 0.6204 0.072 Uiso 1 1 calc R
C26 C 0.29738(19) 0.34962(17) 0.63212(11) 0.0583(7) Uani 1 1 d .
C4 C 0.63889(19) 0.74743(17) 0.69150(13) 0.0631(8) Uani 1 1 d .
H4 H 0.6436 0.7900 0.7093 0.076 Uiso 1 1 calc R
C22 C 0.34114(19) 0.54813(17) 0.65542(11) 0.0566(7) Uani 1 1 d .
C9 C 0.7753(2) 0.55031(17) 0.73682(12) 0.0622(8) Uani 1 1 d .
C39 C 0.3519(2) 1.20958(18) 0.50628(12) 0.0659(9) Uani 1 1 d .
H39 H 0.3043 1.2317 0.4898 0.079 Uiso 1 1 calc R
C36 C 0.49220(19) 1.14290(17) 0.55653(12) 0.0601(8) Uani 1 1 d .
H36 H 0.5394 1.1209 0.5736 0.072 Uiso 1 1 calc R
N5 N 0.3573(3) 0.06657(18) 0.64046(14) 0.0923(11) Uani 1 1 d .
C24 C 0.29383(19) 0.66570(18) 0.62699(13) 0.0633(8) Uani 1 1 d .
H24 H 0.2531 0.6950 0.6093 0.076 Uiso 1 1 calc R
C40 C 0.3566(2) 1.13522(18) 0.50863(13) 0.0680(9) Uani 1 1 d .
H40 H 0.3123 1.1079 0.4930 0.082 Uiso 1 1 calc R
C17 C 0.3673(2) 0.88628(17) 0.62041(13) 0.0690(9) Uani 1 1 d .
H17A H 0.3967 0.9000 0.6528 0.083 Uiso 1 1 calc R
H17B H 0.3259 0.9224 0.6092 0.083 Uiso 1 1 calc R
C15 C 0.7517(2) 0.41772(19) 0.74895(11) 0.0619(8) Uani 1 1 d .
H15 H 0.6957 0.4244 0.7390 0.074 Uiso 1 1 calc R
C48 C 0.3999(2) 1.67605(18) 0.52794(13) 0.0638(8) Uani 1 1 d .
C29 C 0.3232(2) 0.20254(18) 0.63599(12) 0.0623(8) Uani 1 1 d .
C2 C 0.5583(2) 0.87011(19) 0.64377(15) 0.0779(11) Uani 1 1 d .
H2A H 0.6107 0.8919 0.6574 0.093 Uiso 1 1 calc R
H2B H 0.5310 0.8589 0.6701 0.093 Uiso 1 1 calc R
C47 C 0.3441(2) 1.49755(18) 0.47162(11) 0.0629(8) Uani 1 1 d .
H47 H 0.3158 1.4786 0.4422 0.076 Uiso 1 1 calc R
C44 C 0.4291(2) 1.55388(17) 0.55915(12) 0.0609(8) Uani 1 1 d .
H44 H 0.4582 1.5729 0.5884 0.073 Uiso 1 1 calc R
C8 C 0.59380(19) 0.68402(19) 0.61607(12) 0.0618(8) Uani 1 1 d .
H8 H 0.5677 0.6839 0.5833 0.074 Uiso 1 1 calc R
C33 C 0.3890(2) 0.90739(17) 0.53513(12) 0.0642(8) Uani 1 1 d .
H33A H 0.4276 0.8968 0.5147 0.077 Uiso 1 1 calc R
H33B H 0.3408 0.8783 0.5233 0.077 Uiso 1 1 calc R
C18 C 0.3267(2) 0.81480(18) 0.62327(13) 0.0637(8) Uani 1 1 d .
H18B H 0.2827 0.8195 0.6406 0.076 Uiso 1 1 calc R
H18A H 0.3043 0.7966 0.5907 0.076 Uiso 1 1 calc R
C23 C 0.28089(19) 0.59248(19) 0.62909(14) 0.0672(9) Uani 1 1 d .
H23 H 0.2316 0.5728 0.6128 0.081 Uiso 1 1 calc R
C46 C 0.3518(2) 1.57028(19) 0.47682(12) 0.0644(8) Uani 1 1 d .
H46 H 0.3293 1.6004 0.4510 0.077 Uiso 1 1 calc R
C27 C 0.3755(2) 0.32262(18) 0.64612(13) 0.0642(8) Uani 1 1 d .
H27 H 0.4195 0.3539 0.6543 0.077 Uiso 1 1 calc R
C13 C 0.8657(2) 0.3398(2) 0.77641(13) 0.0667(9) Uani 1 1 d .
C14 C 0.7824(2) 0.3504(2) 0.76070(12) 0.0675(9) Uani 1 1 d .
H14 H 0.7471 0.3114 0.7581 0.081 Uiso 1 1 calc R
C25 C 0.2786(2) 0.4290(2) 0.62888(13) 0.0678(9) Uani 1 1 d .
N7 N 0.9197(2) 0.2094(2) 0.78876(17) 0.1069(13) Uani 1 1 d .
C28 C 0.3886(2) 0.24966(19) 0.64802(13) 0.0673(9) Uani 1 1 d .
H28 H 0.4414 0.2318 0.6574 0.081 Uiso 1 1 calc R
C32 C 0.3400(2) 0.1257(2) 0.63809(13) 0.0694(9) Uani 1 1 d .
C11 C 0.8865(2) 0.4655(2) 0.76966(14) 0.0764(10) Uani 1 1 d .
H11 H 0.9219 0.5045 0.7733 0.092 Uiso 1 1 calc R
C1 C 0.5065(2) 0.91956(19) 0.60682(15) 0.0751(10) Uani 1 1 d .
H1B H 0.4975 0.9645 0.6224 0.090 Uiso 1 1 calc R
H1A H 0.5346 0.9301 0.5807 0.090 Uiso 1 1 calc R
C30 C 0.2451(2) 0.2290(2) 0.62198(14) 0.0730(9) Uani 1 1 d .
H30 H 0.2010 0.1978 0.6142 0.088 Uiso 1 1 calc R
C31 C 0.2329(2) 0.3019(2) 0.61949(15) 0.0755(10) Uani 1 1 d .
H31 H 0.1802 0.3197 0.6091 0.091 Uiso 1 1 calc R
C12 C 0.9172(2) 0.3976(2) 0.78221(14) 0.0771(10) Uani 1 1 d .
H12 H 0.9728 0.3912 0.7946 0.093 Uiso 1 1 calc R
C16 C 0.8962(2) 0.2675(2) 0.78458(15) 0.0812(11) Uani 1 1 d .
O9A O 0.5000 0.8719(11) 0.7500 0.370(9) Uani 1 2 d S

loop_
_atom_site_aniso_label
_atom_site_aniso_U_11
_atom_site_aniso_U_22
_atom_site_aniso_U_33
_atom_site_aniso_U_23
_atom_site_aniso_U_13
_atom_site_aniso_U_12
O1 0.0614(13) 0.0421(11) 0.0768(13) 0.0105(10) 0.0016(10) 0.0085(9)
O8 0.0699(15) 0.0499(13) 0.0900(16) -0.0148(12) -0.0111(12) -0.0076(11)
O5 0.0736(15) 0.0596(15) 0.0799(15) -0.0054(12) -0.0191(12) -0.0038(12)
O2 0.0615(14) 0.0417(12) 0.0970(17) -0.0012(11) 0.0112(12) -0.0068(10)
O11 0.0681(15) 0.0525(13) 0.0849(15) 0.0038(12) -0.0012(11) 0.0124(11)
O7 0.0618(15) 0.0738(16) 0.0902(16) -0.0188(13) -0.0102(12) -0.0087(12)
O3 0.0735(17) 0.0549(15) 0.149(3) -0.0147(16) -0.0322(16) -0.0044(13)
N8 0.0630(17) 0.0470(14) 0.0660(15) 0.0034(12) -0.0044(13) 0.0037(12)
N3 0.0554(15) 0.0456(14) 0.0586(13) -0.0003(11) -0.0008(11) -0.0062(11)
N1 0.0568(15) 0.0362(12) 0.0807(17) 0.0031(12) 0.0060(12) 0.0022(11)
O4 0.0761(18) 0.0657(17) 0.141(3) 0.0080(17) -0.0217(17) 0.0011(14)
N4 0.0571(15) 0.0438(14) 0.0761(16) -0.0043(12) -0.0078(12) -0.0052(11)
N2 0.0584(16) 0.0480(15) 0.0752(17) 0.0117(13) 0.0031(12) -0.0032(12)
O6 0.098(2) 0.0725(17) 0.0834(16) -0.0017(14) 0.0233(15) 0.0207(15)
O9 0.262(8) 0.070(3) 0.145(4) 0.000 0.121(5) 0.000
C42 0.0469(15) 0.0488(16) 0.0583(16) -0.0007(13) 0.0106(12) -0.0003(12)
C38 0.0559(17) 0.0438(16) 0.0509(14) 0.0001(12) 0.0058(12) -0.0045(12)
N6 0.098(2) 0.0484(18) 0.101(2) 0.0013(16) 0.0241(18) -0.0007(16)
C6 0.0433(15) 0.0473(16) 0.0670(17) -0.0013(14) 0.0000(13) -0.0036(12)
C35 0.0606(18) 0.0411(15) 0.0680(18) -0.0019(14) 0.0153(14) -0.0095(13)
C10 0.0553(17) 0.0542(18) 0.0580(16) -0.0065(14) -0.0015(13) -0.0004(14)
C19 0.0571(17) 0.0417(15) 0.0650(17) 0.0079(13) 0.0108(13) 0.0053(13)
C45 0.0550(17) 0.0478(16) 0.0665(18) 0.0054(14) 0.0181(14) 0.0024(13)
C3 0.0482(16) 0.0475(17) 0.078(2) 0.0007(15) 0.0033(14) 0.0027(13)
C41 0.0535(16) 0.0526(17) 0.0535(15) -0.0003(13) 0.0036(12) -0.0031(13)
C37 0.0527(17) 0.0454(16) 0.0739(19) -0.0068(15) 0.0003(14) -0.0098(13)
C43 0.0571(17) 0.0529(18) 0.0561(16) 0.0050(13) 0.0002(13) 0.0053(14)
C21 0.0618(19) 0.0499(17) 0.0614(17) 0.0091(14) 0.0027(14) 0.0085(14)
C34 0.071(2) 0.0445(16) 0.0680(19) 0.0058(14) 0.0012(15) -0.0095(15)
C20 0.0555(17) 0.0461(16) 0.0645(17) 0.0034(14) 0.0002(13) 0.0048(13)
C5 0.0574(18) 0.0488(17) 0.0691(18) -0.0096(15) -0.0032(14) 0.0005(14)
C7 0.0506(16) 0.0507(17) 0.0722(19) -0.0142(15) -0.0005(14) 0.0043(13)
C26 0.0568(17) 0.0484(17) 0.0686(18) 0.0048(14) 0.0106(14) -0.0047(14)
C4 0.0555(18) 0.0477(17) 0.080(2) -0.0139(15) -0.0003(15) -0.0010(13)
C22 0.0555(17) 0.0486(17) 0.0659(17) 0.0093(14) 0.0133(14) 0.0006(14)
C9 0.0583(18) 0.0486(17) 0.0712(19) -0.0096(15) -0.0054(14) -0.0050(14)
C39 0.0600(19) 0.0504(18) 0.077(2) 0.0076(16) -0.0079(15) -0.0086(15)
C36 0.0498(16) 0.0507(17) 0.077(2) -0.0002(15) 0.0063(14) -0.0015(13)
N5 0.125(3) 0.055(2) 0.104(2) 0.0006(18) 0.038(2) 0.0083(19)
C24 0.0482(17) 0.0534(18) 0.086(2) 0.0158(16) 0.0090(15) 0.0079(14)
C40 0.066(2) 0.0539(19) 0.074(2) 0.0001(16) -0.0075(15) -0.0175(16)
C17 0.086(2) 0.0441(17) 0.074(2) 0.0062(15) 0.0112(18) 0.0193(16)
C15 0.0540(17) 0.063(2) 0.0637(17) 0.0003(15) 0.0010(14) 0.0006(15)
C48 0.069(2) 0.0488(19) 0.074(2) 0.0069(16) 0.0165(16) 0.0015(15)
C29 0.073(2) 0.0533(19) 0.0621(18) -0.0012(14) 0.0176(15) -0.0025(16)
C2 0.071(2) 0.0485(19) 0.100(3) -0.0041(18) -0.0131(19) 0.0047(16)
C47 0.073(2) 0.059(2) 0.0520(16) -0.0028(14) 0.0035(14) 0.0010(16)
C44 0.0645(19) 0.0508(18) 0.0630(17) 0.0008(14) 0.0040(14) 0.0011(14)
C8 0.0533(17) 0.066(2) 0.0617(17) -0.0030(15) 0.0015(13) 0.0050(15)
C33 0.071(2) 0.0435(16) 0.075(2) -0.0053(15) 0.0064(16) -0.0091(15)
C18 0.0584(19) 0.0522(18) 0.080(2) 0.0155(16) 0.0144(15) 0.0155(15)
C23 0.0441(16) 0.058(2) 0.097(2) 0.0118(18) 0.0093(16) -0.0010(14)
C46 0.074(2) 0.059(2) 0.0577(17) 0.0085(15) 0.0079(15) 0.0072(16)
C27 0.0545(18) 0.0552(19) 0.079(2) -0.0022(16) 0.0060(15) -0.0078(14)
C13 0.0599(19) 0.063(2) 0.0718(19) 0.0122(17) 0.0026(15) 0.0089(16)
C14 0.0598(19) 0.0562(19) 0.078(2) 0.0076(17) -0.0035(15) -0.0026(15)
C25 0.0577(19) 0.058(2) 0.084(2) 0.0089(17) 0.0068(16) -0.0028(16)
N7 0.080(2) 0.076(2) 0.153(4) 0.023(2) -0.005(2) 0.0189(19)
C28 0.0615(19) 0.059(2) 0.079(2) -0.0060(17) 0.0081(16) 0.0015(15)
C32 0.081(2) 0.058(2) 0.070(2) -0.0022(17) 0.0196(17) -0.0025(18)
C11 0.056(2) 0.070(2) 0.093(2) -0.001(2) -0.0074(17) -0.0063(17)
C1 0.064(2) 0.0470(18) 0.104(3) 0.0033(18) -0.0057(18) -0.0031(15)
C30 0.063(2) 0.060(2) 0.092(2) -0.0079(19) 0.0068(17) -0.0118(17)
C31 0.0518(18) 0.060(2) 0.107(3) -0.008(2) 0.0013(17) -0.0027(16)
C12 0.0537(19) 0.072(2) 0.095(3) 0.009(2) -0.0084(17) 0.0023(17)
C16 0.065(2) 0.070(2) 0.099(3) 0.018(2) -0.0046(19) 0.0065(19)
O9A 0.40(2) 0.51(3) 0.204(12) 0.000 0.064(12) 0.000

loop_
_atom_type_symbol
_atom_type_description
_atom_type_scat_dispersion_real
_atom_type_scat_dispersion_imag
_atom_type_scat_source
C C 0.0033 0.0016 'International Tables Vol C Tables 4.2.6.8 and 6.1.1.4'
H H 0.0000 0.0000 'International Tables Vol C Tables 4.2.6.8 and 6.1.1.4'
N N 0.0061 0.0033 'International Tables Vol C Tables 4.2.6.8 and 6.1.1.4'
O O 0.0106 0.0060 'International Tables Vol C Tables 4.2.6.8 and 6.1.1.4'

loop_
_geom_angle_atom_site_label_1
_geom_angle_atom_site_label_2
_geom_angle_atom_site_label_3
_geom_angle
C19 O1 C18 117.5(3)
C35 O2 C34 117.1(3)
C3 O11 C2 117.3(3)
O7 N8 O6 119.9(3)
O7 N8 O8 119.1(3)
O6 N8 O8 121.0(3)
C41 N3 C38 128.4(2)
C33 N1 C1 113.4(3)
C33 N1 C17 113.8(3)
C1 N1 C17 113.2(3)
C9 N4 C6 124.2(3)
C25 N2 C22 128.5(3)
C43 C42 C47 118.4(3)
C43 C42 C41 124.0(3)
C47 C42 C41 117.5(3)
C37 C38 C39 118.8(3)
C37 C38 N3 117.6(3)
C39 C38 N3 123.6(3)
C7 C6 C5 119.2(3)
C7 C6 N4 118.6(3)
C5 C6 N4 122.2(3)
O2 C35 C40 125.4(3)
O2 C35 C36 115.7(3)
C40 C35 C36 118.9(3)
C11 C10 C15 118.7(3)
C11 C10 C9 118.3(3)
C15 C10 C9 123.0(3)
O1 C19 C24 124.9(3)
O1 C19 C20 115.9(3)
C24 C19 C20 119.2(3)
C44 C45 C46 119.6(3)
C44 C45 C48 119.5(3)
C46 C45 C48 120.8(3)
O11 C3 C8 115.0(3)
O11 C3 C4 124.6(3)
C8 C3 C4 120.3(3)
O5 C41 N3 123.3(3)
O5 C41 C42 120.2(3)
N3 C41 C42 116.4(3)
C36 C37 C38 121.4(3)
C44 C43 C42 120.9(3)
C20 C21 C22 120.8(3)
O2 C34 C33 109.2(3)
C21 C20 C19 120.3(3)
C4 C5 C6 120.6(3)
C8 C7 C6 120.6(3)
C27 C26 C31 118.8(3)
C27 C26 C25 123.2(3)
C31 C26 C25 118.0(3)
C5 C4 C3 119.6(3)
C23 C22 C21 118.7(3)
C23 C22 N2 124.1(3)
C21 C22 N2 117.2(3)
O3 C9 N4 123.1(3)
O3 C9 C10 120.4(3)
N4 C9 C10 116.4(3)
C38 C39 C40 120.0(3)
C37 C36 C35 119.8(3)
C23 C24 C19 120.6(3)
C35 C40 C39 121.1(3)
C18 C17 N1 111.8(3)
C14 C15 C10 120.1(3)
N6 C48 C45 179.1(4)
C30 C29 C28 119.8(3)
C30 C29 C32 121.9(3)
C28 C29 C32 118.3(3)
O11 C2 C1 104.5(3)
C46 C47 C42 121.2(3)
C43 C44 C45 119.9(3)
C7 C8 C3 119.7(3)
C34 C33 N1 116.9(3)
O1 C18 C17 106.9(3)
C24 C23 C22 120.3(3)
C47 C46 C45 119.9(3)
C28 C27 C26 120.3(3)
C12 C13 C14 119.6(3)
C12 C13 C16 121.4(3)
C14 C13 C16 118.9(3)
C15 C14 C13 120.6(3)
O4 C25 N2 123.7(3)
O4 C25 C26 120.6(3)
N2 C25 C26 115.7(3)
C27 C28 C29 120.2(3)
N5 C32 C29 176.6(5)
C10 C11 C12 120.9(4)
N1 C1 C2 109.5(3)
C31 C30 C29 119.5(3)
C30 C31 C26 121.3(3)
C13 C12 C11 119.8(3)
N7 C16 C13 176.8(5)

loop_
_geom_bond_atom_site_label_1
_geom_bond_atom_site_label_2
_geom_bond_distance
O1 C19 1.378(4)
O1 C18 1.425(4)
O8 N8 1.250(3)
O5 C41 1.223(4)
O2 C35 1.374(4)
O2 C34 1.427(4)
O11 C3 1.380(4)
O11 C2 1.428(4)
O7 N8 1.243(4)
O3 C9 1.225(4)
N8 O6 1.247(4)
N3 C41 1.356(4)
N3 C38 1.425(4)
N1 C33 1.496(4)
N1 C1 1.506(4)
N1 C17 1.513(4)
O4 C25 1.221(4)
N4 C9 1.346(4)
N4 C6 1.423(4)
N2 C25 1.360(4)
N2 C22 1.413(4)
C42 C43 1.393(4)
C42 C47 1.402(4)
C42 C41 1.493(4)
C38 C37 1.382(4)
C38 C39 1.386(4)
N6 C48 1.147(4)
C6 C7 1.384(4)
C6 C5 1.385(4)
C35 C40 1.376(5)
C35 C36 1.396(4)
C10 C11 1.381(5)
C10 C15 1.390(5)
C10 C9 1.494(5)
C19 C24 1.388(5)
C19 C20 1.395(4)
C45 C44 1.395(4)
C45 C46 1.397(5)
C45 C48 1.440(4)
C3 C8 1.383(5)
C3 C4 1.382(5)
C37 C36 1.375(4)
C43 C44 1.378(4)
C21 C20 1.369(4)
C21 C22 1.404(4)
C34 C33 1.496(5)
C5 C4 1.377(4)
C7 C8 1.377(4)
C26 C27 1.380(5)
C26 C31 1.387(5)
C26 C25 1.510(5)
C22 C23 1.390(4)
C39 C40 1.387(5)
N5 C32 1.137(5)
C24 C23 1.384(5)
C17 C18 1.504(5)
C15 C14 1.369(5)
C29 C30 1.375(5)
C29 C28 1.389(5)
C29 C32 1.457(5)
C2 C1 1.514(5)
C47 C46 1.365(5)
C27 C28 1.375(5)
C13 C12 1.368(5)
C13 C14 1.386(5)
C13 C16 1.441(5)
N7 C16 1.149(5)
C11 C12 1.382(5)
C30 C31 1.372(5)
